data_4319931
loop_
_publ_author_name
'Alberto Rizzi'
'Ricardo Baggio'
'Rafael Calvo'
'Maria T. Garland'
'Octavio Pe\~na'
'Mireille Perec'

_publ_section_title
;
 Synthesis, Crystal Structure, and Magnetic Properties of the Mixed-Ligand
 Complex [Gd(CF3CO2)3(phen)2(H2O)]
;
_journal_name_full 'Inorganic Chemistry'
_journal_page_first 3623
_journal_page_last 3625
_journal_paper_doi 10.1021/ic001243v
_journal_volume 40
_journal_year 2001
_chemical_formula_moiety ' (Gd 2+), 3(C2 O2 F3 1-), 2(C12H8 N2), (H2 O) '
_chemical_formula_sum 'C30 H18 F9 Gd N4 O7'
_chemical_formula_weight 874.73
_chemical_name_systematic
; 
Aqua Tris(trifluoroacetate), bis(phenanthroline), gadolinium 
;
_space_group_IT_number 2
_symmetry_cell_setting triclinic
_symmetry_space_group_name_Hall '-P 1'
_symmetry_space_group_name_H-M 'P -1'
_atom_sites_solution_hydrogens geom
_atom_sites_solution_primary direct
_atom_sites_solution_secondary difmap
_audit_creation_method SHELXL-97
_cell_angle_alpha 76.689(13)
_cell_angle_beta 85.589(14)
_cell_angle_gamma 62.898(12)
_cell_formula_units_Z 2
_cell_length_a 11.889(2)
_cell_length_b 12.158(2)
_cell_length_c 13.225(2)
_cell_measurement_reflns_used 25
_cell_measurement_temperature 293(2)
_cell_measurement_theta_max 15
_cell_measurement_theta_min 7.5
_cell_volume 1655.1(5)
_computing_cell_refinement 'Siemens P3/P4-PC version V4.27 (1991)'
_computing_data_collection 'Siemens P3/P4-PC version V4.27 (1991)'
_computing_data_reduction 'XDISK in SHELXTL/PC(Sheldrick,1991)'
_computing_molecular_graphics 'XP in SHELXTL/PC(Sheldrick,1991)'
_computing_structure_refinement 'SHELXL-97 (Sheldrick, 1997)'
_computing_structure_solution 'SHELXS-97 (Sheldrick, 1997)'
_diffrn_ambient_temperature 293(2)
_diffrn_measured_fraction_theta_full 1.000
_diffrn_measured_fraction_theta_max 1.000
_diffrn_measurement_device_type 'Siemens R3m'
_diffrn_measurement_method \w/2\q
_diffrn_radiation_monochromator graphite
_diffrn_radiation_source 'fine-focus sealed tube'
_diffrn_radiation_type MoK\a
_diffrn_radiation_wavelength 0.71073
_diffrn_reflns_av_R_equivalents 0.0210
_diffrn_reflns_av_sigmaI/netI 0.0253
_diffrn_reflns_limit_h_max 14
_diffrn_reflns_limit_h_min 0
_diffrn_reflns_limit_k_max 14
_diffrn_reflns_limit_k_min -12
_diffrn_reflns_limit_l_max 15
_diffrn_reflns_limit_l_min -15
_diffrn_reflns_number 6179
_diffrn_reflns_theta_full 25.05
_diffrn_reflns_theta_max 25.05
_diffrn_reflns_theta_min 1.58
_diffrn_standards_decay_% <2
_diffrn_standards_interval_count 98
_diffrn_standards_number 2
_exptl_absorpt_coefficient_mu 2.106
_exptl_absorpt_correction_T_max 0.76
_exptl_absorpt_correction_T_min 0.38
_exptl_absorpt_correction_type \y-scan
_exptl_absorpt_process_details 'XEMP in SHELXTL/PC, Sheldrick,1991'
_exptl_crystal_colour colorless
_exptl_crystal_density_diffrn 1.755
_exptl_crystal_density_method 'not measured'
_exptl_crystal_description blocks
_exptl_crystal_F_000 854
_exptl_crystal_size_max 0.52
_exptl_crystal_size_mid 0.36
_exptl_crystal_size_min 0.28
_refine_diff_density_max 0.891
_refine_diff_density_min -1.046
_refine_diff_density_rms 0.101
_refine_ls_extinction_method none
_refine_ls_goodness_of_fit_ref 1.052
_refine_ls_hydrogen_treatment mixed
_refine_ls_matrix_type full
_refine_ls_number_parameters 527
_refine_ls_number_reflns 5871
_refine_ls_number_restraints 55
_refine_ls_restrained_S_all 1.070
_refine_ls_R_factor_all 0.0426
_refine_ls_R_factor_gt 0.0371
_refine_ls_shift/su_max <0.01
_refine_ls_shift/su_mean <0.01
_refine_ls_structure_factor_coef Fsqd
_refine_ls_weighting_details 'w=1/[\s^2^(Fo^2^)+(0.0659P)^2^+1.8872P] where P=(Fo^2^+2Fc^2^)/3'
_refine_ls_weighting_scheme calc
_refine_ls_wR_factor_gt 0.0957
_refine_ls_wR_factor_ref 0.0997
_reflns_number_gt 5298
_reflns_number_total 5871
_reflns_threshold_expression >2sigma(I)
_cod_data_source_file ic001243v.cif
_cod_data_source_block TFA_GdPhen
_cod_depositor_comments
;
The following automatic conversions were performed:

'_geom_angle_publ_flag' value 'N' changed to 'n' according to the
built-in table from CIF Core dictionary named 'cif_core.dic' version
2.4.1 from 2010-06-29 (274 times).

'_geom_bond_publ_flag' value 'Y'
changed to 'y' according to the built-in table from CIF Core
dictionary named 'cif_core.dic' version 2.4.1 from 2010-06-29 (19
times).

'_geom_bond_publ_flag' value 'N' changed to 'n' according to
the built-in table from CIF Core dictionary named 'cif_core.dic'
version 2.4.1 from 2010-06-29 (76 times).

Automatic conversion script
Id: cif_fix_values 1646 2011-03-28 12:23:43Z adriana 

The following automatic conversions were performed:

'_refine_ls_weighting_scheme' value 'calc
w=1/[\s^2^(Fo^2^)+(0.0659P)^2^+1.8872P] where P=(Fo^2^+2Fc^2^)/3' was
changed to 'calc'. New tag '_refine_ls_weighting_details' was
created. The value of the new tag was set to
'w=1/[\s^2^(Fo^2^)+(0.0659P)^2^+1.8872P] where P=(Fo^2^+2Fc^2^)/3'.

Automatic conversion script
Id: cif_fix_values 3143 2015-03-26 13:38:13Z robertas 
;
_cod_original_cell_volume 1655.2(5)
_cod_database_code 4319931

loop_
_symmetry_equiv_pos_as_xyz
'x, y, z'
'-x, -y, -z'

loop_
_atom_site_label
_atom_site_type_symbol
_atom_site_fract_x
_atom_site_fract_y
_atom_site_fract_z
_atom_site_U_iso_or_equiv
_atom_site_adp_type
_atom_site_occupancy
_atom_site_calc_flag
_atom_site_refinement_flags
_atom_site_disorder_assembly
_atom_site_disorder_group
Gd1 Gd 0.86676(2) 0.301756(19) 0.321989(15) 0.03683(10) Uani 1 d . . .
N1A N 0.8575(4) 0.4143(4) 0.1336(3) 0.0436(9) Uani 1 d . . .
N2A N 0.8729(4) 0.5200(4) 0.2901(3) 0.0440(9) Uani 1 d . . .
C1A C 0.8553(6) 0.3622(5) 0.0563(4) 0.0559(14) Uani 1 d . . .
H1AA H 0.8641 0.2800 0.0726 0.067 Uiso 1 calc R . .
C2A C 0.8405(7) 0.4242(6) -0.0481(4) 0.0707(18) Uani 1 d . . .
H2AA H 0.8415 0.3831 -0.0997 0.085 Uiso 1 calc R . .
C3A C 0.8245(7) 0.5452(6) -0.0737(4) 0.0707(18) Uani 1 d . . .
H3AA H 0.8126 0.5885 -0.1429 0.085 Uiso 1 calc R . .
C4A C 0.8262(6) 0.6039(5) 0.0051(4) 0.0580(14) Uani 1 d . . .
C5A C 0.8109(8) 0.7310(6) -0.0150(5) 0.077(2) Uani 1 d . . .
H5AA H 0.7996 0.7771 -0.0833 0.092 Uiso 1 calc R . .
C6A C 0.8124(8) 0.7844(6) 0.0614(6) 0.081(2) Uani 1 d . . .
H6AA H 0.7986 0.8682 0.0457 0.097 Uiso 1 calc R . .
C7A C 0.8349(6) 0.7156(5) 0.1680(5) 0.0587(14) Uani 1 d . . .
C8A C 0.8405(7) 0.7683(6) 0.2492(6) 0.0731(18) Uani 1 d . . .
H8AA H 0.8262 0.8522 0.2364 0.088 Uiso 1 calc R . .
C9A C 0.8672(7) 0.6956(7) 0.3476(5) 0.0685(17) Uani 1 d . . .
H9AA H 0.8743 0.7281 0.4026 0.082 Uiso 1 calc R . .
C10A C 0.8836(6) 0.5725(6) 0.3643(4) 0.0560(13) Uani 1 d . . .
H10A H 0.9034 0.5234 0.4317 0.067 Uiso 1 calc R . .
C11A C 0.8504(5) 0.5907(5) 0.1910(4) 0.0447(11) Uani 1 d . . .
C12A C 0.8445(5) 0.5343(5) 0.1088(4) 0.0444(11) Uani 1 d . . .
N1B N 0.6401(4) 0.4921(4) 0.2968(3) 0.0486(10) Uani 1 d . . .
N2B N 0.7706(4) 0.3952(4) 0.4825(3) 0.0433(9) Uani 1 d . . .
C1B C 0.5757(5) 0.5396(6) 0.2075(5) 0.0590(14) Uani 1 d . . .
H1BA H 0.6048 0.4941 0.1554 0.071 Uiso 1 calc R . .
C2B C 0.4654(7) 0.6553(7) 0.1872(6) 0.080(2) Uani 1 d . . .
H2BA H 0.4226 0.6851 0.1231 0.096 Uiso 1 calc R . .
C3B C 0.4224(6) 0.7225(6) 0.2617(7) 0.080(2) Uani 1 d . . .
H3BA H 0.3513 0.8008 0.2484 0.096 Uiso 1 calc R . .
C4B C 0.4845(5) 0.6749(5) 0.3587(6) 0.0608(15) Uani 1 d . . .
C5B C 0.4418(6) 0.7376(6) 0.4428(7) 0.0733(19) Uani 1 d . . .
H5BA H 0.3687 0.8142 0.4333 0.088 Uiso 1 calc R . .
C6B C 0.5033(7) 0.6898(6) 0.5347(7) 0.073(2) Uani 1 d . . .
H6BA H 0.4723 0.7333 0.5879 0.088 Uiso 1 calc R . .
C7B C 0.6171(6) 0.5717(5) 0.5524(5) 0.0555(14) Uani 1 d . . .
C8B C 0.6857(7) 0.5194(6) 0.6455(5) 0.0699(18) Uani 1 d . . .
H8BA H 0.6590 0.5604 0.7005 0.084 Uiso 1 calc R . .
C9B C 0.7926(7) 0.4074(6) 0.6562(4) 0.0701(18) Uani 1 d . . .
H9BA H 0.8389 0.3712 0.7189 0.084 Uiso 1 calc R . .
C10B C 0.8324(6) 0.3476(5) 0.5741(4) 0.0542(13) Uani 1 d . . .
H10B H 0.9054 0.2708 0.5831 0.065 Uiso 1 calc R . .
C11B C 0.6618(5) 0.5072(5) 0.4714(4) 0.0450(11) Uani 1 d . . .
C12B C 0.5949(5) 0.5588(5) 0.3730(4) 0.0457(11) Uani 1 d . . .
O1X O 0.9905(4) 0.1293(3) 0.2495(3) 0.0583(10) Uani 1 d . . .
O2X O 1.1174(5) -0.0664(4) 0.3344(3) 0.0723(13) Uani 1 d . . .
C1X C 1.0571(5) 0.0123(4) 0.2564(3) 0.0455(11) Uani 1 d D . .
C2X C 1.0644(5) -0.0321(4) 0.1590(4) 0.0560(14) Uani 1 d D . .
O1V O 1.0522(4) 0.2244(4) 0.4349(3) 0.0591(10) Uani 1 d . . .
O2V O 1.0957(5) 0.2834(4) 0.2738(3) 0.0755(12) Uani 1 d . . .
C1V C 1.1301(4) 0.2258(5) 0.3648(4) 0.0539(13) Uani 1 d D . .
C2V C 1.2674(6) 0.1525(6) 0.3924(5) 0.0733(17) Uani 1 d D . .
O1U O 0.7247(4) 0.2556(3) 0.2461(3) 0.0553(9) Uani 1 d . . .
O2U O 0.7613(6) 0.0543(4) 0.3036(4) 0.0868(16) Uani 1 d . . .
C1U C 0.7095(5) 0.1589(5) 0.2433(4) 0.0580(14) Uani 1 d D . .
C2U C 0.6214(6) 0.1792(5) 0.1582(5) 0.0757(19) Uani 1 d D . .
O1W O 0.8533(4) 0.1301(4) 0.4482(3) 0.0514(9) Uani 1 d . . .
F1X F 0.9690(12) 0.0469(11) 0.0922(8) 0.041(4) Uiso 0.36(2) d PD . .
F2X F 1.081(2) -0.1509(8) 0.1764(6) 0.055(4) Uiso 0.47(3) d PD . .
F3X F 1.1670(8) -0.0316(12) 0.1078(6) 0.090(3) Uiso 0.72(2) d PD . .
F4X F 1.019(2) 0.0598(10) 0.0758(7) 0.048(6) Uiso 0.231(17) d PD . .
F5X F 1.021(3) -0.119(3) 0.1721(12) 0.081(8) Uiso 0.25(3) d PD . .
F6X F 1.134(2) -0.1533(8) 0.1660(10) 0.058(6) Uiso 0.29(2) d PD . .
F7X F 0.9480(8) 0.0110(15) 0.1159(10) 0.073(4) Uiso 0.41(2) d PD . .
F8X F 1.105(3) 0.026(2) 0.0807(9) 0.043(9) Uiso 0.154(18) d PD . .
F9X F 1.1789(13) -0.103(3) 0.134(2) 0.053(13) Uiso 0.118(19) d PD . .
F1U F 0.5228(14) 0.2887(12) 0.1400(17) 0.087(6) Uiso 0.38(2) d PD . .
F2U F 0.6817(13) 0.167(3) 0.0696(8) 0.075(7) Uiso 0.32(3) d PD . .
F3U F 0.6322(18) 0.0731(10) 0.1400(15) 0.067(7) Uiso 0.30(3) d PD . .
F4U F 0.6751(18) 0.099(2) 0.0976(18) 0.093(9) Uiso 0.27(2) d PD . .
F5U F 0.653(2) 0.234(3) 0.0673(7) 0.095(6) Uiso 0.43(3) d PD . .
F6U F 0.5807(17) 0.0894(13) 0.1772(13) 0.108(6) Uiso 0.48(3) d PD . .
F7U F 0.5032(7) 0.256(2) 0.1792(14) 0.082(6) Uiso 0.41(3) d PD . .
F8U F 0.590(3) 0.287(2) 0.0905(19) 0.095(11) Uiso 0.23(3) d PD . .
F9U F 0.513(2) 0.185(5) 0.1960(17) 0.107(16) Uiso 0.18(3) d PD . .
F1V F 1.2947(7) 0.0489(9) 0.4663(9) 0.086(4) Uiso 0.56(2) d PD . .
F2V F 1.3357(8) 0.2012(13) 0.3329(11) 0.103(5) Uiso 0.52(2) d PD . .
F3V F 1.2970(9) 0.1999(12) 0.4641(11) 0.115(6) Uiso 0.52(2) d PD . .
F4V F 1.3237(9) 0.0689(12) 0.3289(10) 0.112(6) Uiso 0.51(2) d PD . .
F5V F 1.3104(13) 0.0314(8) 0.404(2) 0.064(9) Uiso 0.191(19) d PD . .
F6V F 1.3402(11) 0.138(3) 0.3126(11) 0.069(10) Uiso 0.20(2) d PD . .
F7V F 1.2943(14) 0.104(3) 0.4916(9) 0.093(10) Uiso 0.24(2) d PD . .
F8V F 1.3209(12) 0.2231(13) 0.399(2) 0.082(9) Uiso 0.25(2) d PD . .
H1WA H 0.841(7) 0.084(7) 0.424(6) 0.08(2) Uiso 1 d . . .
H1WB H 0.862(5) 0.107(6) 0.506(5) 0.050(17) Uiso 1 d . . .

loop_
_atom_site_aniso_label
_atom_site_aniso_U_11
_atom_site_aniso_U_22
_atom_site_aniso_U_33
_atom_site_aniso_U_23
_atom_site_aniso_U_13
_atom_site_aniso_U_12
Gd1 0.05283(16) 0.02889(13) 0.02072(13) -0.00379(8) -0.00311(9) -0.01175(10)
N1A 0.060(2) 0.035(2) 0.0250(19) -0.0016(16) -0.0041(17) -0.0139(18)
N2A 0.057(2) 0.043(2) 0.033(2) -0.0073(17) -0.0017(18) -0.0229(19)
C1A 0.084(4) 0.045(3) 0.031(3) -0.007(2) -0.001(2) -0.021(3)
C2A 0.108(5) 0.072(4) 0.027(3) -0.011(3) -0.003(3) -0.035(4)
C3A 0.104(5) 0.068(4) 0.030(3) 0.005(3) -0.003(3) -0.036(4)
C4A 0.072(4) 0.050(3) 0.037(3) 0.007(2) 0.000(3) -0.022(3)
C5A 0.110(6) 0.056(4) 0.049(4) 0.016(3) 0.001(3) -0.035(4)
C6A 0.123(6) 0.043(3) 0.068(4) 0.007(3) -0.001(4) -0.039(4)
C7A 0.074(4) 0.045(3) 0.059(3) -0.007(3) 0.004(3) -0.030(3)
C8A 0.098(5) 0.050(3) 0.083(5) -0.018(3) 0.004(4) -0.041(3)
C9A 0.093(5) 0.076(4) 0.061(4) -0.028(3) 0.005(3) -0.052(4)
C10A 0.077(4) 0.058(3) 0.043(3) -0.014(3) 0.002(3) -0.038(3)
C11A 0.054(3) 0.037(2) 0.039(3) -0.004(2) 0.003(2) -0.019(2)
C12A 0.051(3) 0.038(2) 0.034(2) 0.000(2) 0.000(2) -0.015(2)
N1B 0.055(2) 0.042(2) 0.041(2) -0.0056(18) -0.0014(19) -0.0160(19)
N2B 0.062(3) 0.034(2) 0.032(2) -0.0071(16) 0.0028(18) -0.0195(19)
C1B 0.056(3) 0.056(3) 0.051(3) -0.004(3) -0.012(3) -0.015(3)
C2B 0.065(4) 0.063(4) 0.081(5) 0.005(4) -0.027(4) -0.008(3)
C3B 0.055(4) 0.052(4) 0.103(6) -0.007(4) -0.010(4) -0.002(3)
C4B 0.048(3) 0.043(3) 0.088(5) -0.017(3) 0.007(3) -0.017(2)
C5B 0.057(4) 0.046(3) 0.111(6) -0.035(4) 0.015(4) -0.011(3)
C6B 0.070(4) 0.061(4) 0.103(6) -0.054(4) 0.037(4) -0.030(3)
C7B 0.068(3) 0.050(3) 0.059(3) -0.027(3) 0.021(3) -0.031(3)
C8B 0.108(5) 0.071(4) 0.048(3) -0.035(3) 0.028(3) -0.049(4)
C9B 0.113(5) 0.068(4) 0.031(3) -0.016(3) 0.007(3) -0.041(4)
C10B 0.079(4) 0.045(3) 0.035(3) -0.010(2) 0.003(2) -0.024(3)
C11B 0.055(3) 0.038(2) 0.047(3) -0.018(2) 0.016(2) -0.024(2)
C12B 0.047(3) 0.037(2) 0.053(3) -0.011(2) 0.007(2) -0.019(2)
O1X 0.081(3) 0.0368(19) 0.0360(19) -0.0116(15) 0.0035(18) -0.0075(18)
O2X 0.099(3) 0.050(2) 0.037(2) -0.0040(18) -0.019(2) -0.007(2)
C1X 0.058(3) 0.037(3) 0.032(2) -0.004(2) -0.001(2) -0.015(2)
C2X 0.072(4) 0.035(3) 0.046(3) -0.010(2) -0.001(3) -0.011(3)
O1V 0.060(2) 0.077(3) 0.039(2) -0.0134(19) -0.0006(17) -0.030(2)
O2V 0.086(3) 0.069(3) 0.046(2) 0.006(2) -0.001(2) -0.022(2)
C1V 0.064(3) 0.050(3) 0.042(3) -0.009(2) -0.001(3) -0.021(3)
C2V 0.079(4) 0.080(5) 0.068(4) -0.015(4) 0.009(3) -0.044(4)
O1U 0.073(2) 0.0423(19) 0.047(2) -0.0084(16) -0.0121(18) -0.0219(18)
O2U 0.143(5) 0.057(3) 0.070(3) 0.002(2) -0.033(3) -0.056(3)
C1U 0.078(4) 0.054(3) 0.049(3) -0.017(3) -0.001(3) -0.032(3)
C2U 0.091(5) 0.071(4) 0.079(5) -0.028(4) -0.004(4) -0.041(4)
O1W 0.085(3) 0.047(2) 0.0229(18) -0.0036(16) -0.0006(17) -0.032(2)

loop_
_atom_type_symbol
_atom_type_description
_atom_type_scat_dispersion_real
_atom_type_scat_dispersion_imag
_atom_type_scat_source
C C 0.0033 0.0016 'International Tables Vol C Tables 4.2.6.8 and 6.1.1.4'
H H 0.0000 0.0000 'International Tables Vol C Tables 4.2.6.8 and 6.1.1.4'
N N 0.0061 0.0033 'International Tables Vol C Tables 4.2.6.8 and 6.1.1.4'
O O 0.0106 0.0060 'International Tables Vol C Tables 4.2.6.8 and 6.1.1.4'
F F 0.0171 0.0103 'International Tables Vol C Tables 4.2.6.8 and 6.1.1.4'
Gd Gd -0.1653 3.9035 'International Tables Vol C Tables 4.2.6.8 and 6.1.1.4'

loop_
_geom_angle_atom_site_label_1
_geom_angle_atom_site_label_2
_geom_angle_atom_site_label_3
_geom_angle
_geom_angle_site_symmetry_1
_geom_angle_site_symmetry_3
_geom_angle_publ_flag
O1X Gd1 O1U 73.98(14) . . n
O1X Gd1 O1W 78.15(14) . . n
O1U Gd1 O1W 74.96(14) . . n
O1X Gd1 O1V 84.48(14) . . n
O1U Gd1 O1V 147.98(14) . . n
O1W Gd1 O1V 77.65(15) . . n
O1X Gd1 N1A 80.14(13) . . n
O1U Gd1 N1A 78.11(14) . . n
O1W Gd1 N1A 149.12(14) . . n
O1V Gd1 N1A 121.75(14) . . n
O1X Gd1 N2B 150.28(13) . . n
O1U Gd1 N2B 110.63(14) . . n
O1W Gd1 N2B 75.09(13) . . n
O1V Gd1 N2B 77.42(13) . . n
N1A Gd1 N2B 129.49(12) . . n
O1X Gd1 N1B 138.85(14) . . n
O1U Gd1 N1B 68.54(13) . . n
O1W Gd1 N1B 107.08(14) . . n
O1V Gd1 N1B 136.66(14) . . n
N1A Gd1 N1B 76.18(13) . . n
N2B Gd1 N1B 63.23(13) . . n
O1X Gd1 N2A 128.39(14) . . n
O1U Gd1 N2A 127.43(13) . . n
O1W Gd1 N2A 146.50(13) . . n
O1V Gd1 N2A 84.54(14) . . n
N1A Gd1 N2A 63.95(13) . . n
N2B Gd1 N2A 73.45(12) . . n
N1B Gd1 N2A 68.05(14) . . n
O1X Gd1 O2V 66.96(15) . . n
O1U Gd1 O2V 133.78(14) . . n
O1W Gd1 O2V 118.07(14) . . n
O1V Gd1 O2V 50.51(13) . . n
N1A Gd1 O2V 71.87(13) . . n
N2B Gd1 O2V 115.57(14) . . n
N1B Gd1 O2V 133.03(14) . . n
N2A Gd1 O2V 67.32(14) . . n
O1X Gd1 C1V 71.25(15) . . n
O1U Gd1 C1V 145.21(14) . . n
O1W Gd1 C1V 96.34(15) . . n
O1V Gd1 C1V 25.59(13) . . n
N1A Gd1 C1V 97.18(14) . . n
N2B Gd1 C1V 99.00(14) . . n
N1B Gd1 C1V 144.45(14) . . n
N2A Gd1 C1V 77.61(14) . . n
O2V Gd1 C1V 25.31(13) . . n
C1A N1A C12A 117.8(4) . . n
C1A N1A Gd1 121.4(3) . . n
C12A N1A Gd1 120.6(3) . . n
C10A N2A C11A 117.3(4) . . n
C10A N2A Gd1 125.1(3) . . n
C11A N2A Gd1 117.3(3) . . n
N1A C1A C2A 123.5(5) . . n
N1A C1A H1AA 118.3 . . n
C2A C1A H1AA 118.3 . . n
C3A C2A C1A 119.3(6) . . n
C3A C2A H2AA 120.3 . . n
C1A C2A H2AA 120.3 . . n
C2A C3A C4A 119.2(5) . . n
C2A C3A H3AA 120.4 . . n
C4A C3A H3AA 120.4 . . n
C3A C4A C12A 118.3(5) . . n
C3A C4A C5A 122.9(5) . . n
C12A C4A C5A 118.8(6) . . n
C6A C5A C4A 121.6(6) . . n
C6A C5A H5AA 119.2 . . n
C4A C5A H5AA 119.2 . . n
C5A C6A C7A 121.5(6) . . n
C5A C6A H6AA 119.2 . . n
C7A C6A H6AA 119.2 . . n
C8A C7A C11A 118.7(5) . . n
C8A C7A C6A 122.6(6) . . n
C11A C7A C6A 118.6(6) . . n
C9A C8A C7A 119.2(6) . . n
C9A C8A H8AA 120.4 . . n
C7A C8A H8AA 120.4 . . n
C8A C9A C10A 118.9(6) . . n
C8A C9A H9AA 120.5 . . n
C10A C9A H9AA 120.5 . . n
N2A C10A C9A 124.1(5) . . n
N2A C10A H10A 118.0 . . n
C9A C10A H10A 118.0 . . n
N2A C11A C7A 121.7(5) . . n
N2A C11A C12A 118.5(4) . . n
C7A C11A C12A 119.9(5) . . n
N1A C12A C4A 121.9(5) . . n
N1A C12A C11A 118.6(4) . . n
C4A C12A C11A 119.5(5) . . n
C1B N1B C12B 117.6(5) . . n
C1B N1B Gd1 122.8(4) . . n
C12B N1B Gd1 118.7(3) . . n
C10B N2B C11B 117.8(4) . . n
C10B N2B Gd1 121.7(3) . . n
C11B N2B Gd1 119.9(3) . . n
N1B C1B C2B 123.3(6) . . n
N1B C1B H1BA 118.4 . . n
C2B C1B H1BA 118.4 . . n
C3B C2B C1B 119.1(6) . . n
C3B C2B H2BA 120.5 . . n
C1B C2B H2BA 120.5 . . n
C2B C3B C4B 120.1(6) . . n
C2B C3B H3BA 120.0 . . n
C4B C3B H3BA 120.0 . . n
C3B C4B C12B 117.6(6) . . n
C3B C4B C5B 123.4(6) . . n
C12B C4B C5B 119.0(6) . . n
C6B C5B C4B 122.1(6) . . n
C6B C5B H5BA 119.0 . . n
C4B C5B H5BA 119.0 . . n
C5B C6B C7B 120.7(6) . . n
C5B C6B H6BA 119.7 . . n
C7B C6B H6BA 119.7 . . n
C8B C7B C11B 118.2(5) . . n
C8B C7B C6B 123.0(6) . . n
C11B C7B C6B 118.8(6) . . n
C9B C8B C7B 119.5(5) . . n
C9B C8B H8BA 120.2 . . n
C7B C8B H8BA 120.2 . . n
C8B C9B C10B 120.0(6) . . n
C8B C9B H9BA 120.0 . . n
C10B C9B H9BA 120.0 . . n
N2B C10B C9B 122.7(6) . . n
N2B C10B H10B 118.7 . . n
C9B C10B H10B 118.7 . . n
N2B C11B C7B 121.9(5) . . n
N2B C11B C12B 118.0(4) . . n
C7B C11B C12B 120.1(5) . . n
N1B C12B C4B 122.4(5) . . n
N1B C12B C11B 118.4(4) . . n
C4B C12B C11B 119.3(5) . . n
C1X O1X Gd1 151.8(3) . . n
O2X C1X O1X 126.4(4) . . n
O2X C1X C2X 118.3(4) . . n
O1X C1X C2X 115.3(4) . . n
F8X C2X F9X 66(2) . . n
F8X C2X F6X 106.3(14) . . n
F9X C2X F6X 44.5(18) . . n
F8X C2X F4X 40.9(13) . . n
F9X C2X F4X 103.1(18) . . n
F6X C2X F4X 129.3(9) . . n
F8X C2X F1X 70.7(13) . . n
F9X C2X F1X 125.1(14) . . n
F6X C2X F1X 127.7(9) . . n
F4X C2X F1X 30.4(8) . . n
F8X C2X F2X 126.7(11) . . n
F9X C2X F2X 71.8(18) . . n
F6X C2X F2X 27.7(8) . . n
F4X C2X F2X 129.7(8) . . n
F1X C2X F2X 112.2(10) . . n
F8X C2X F5X 135.2(10) . . n
F9X C2X F5X 98(2) . . n
F6X C2X F5X 54.8(17) . . n
F4X C2X F5X 115.1(15) . . n
F1X C2X F5X 89.6(16) . . n
F2X C2X F5X 27.5(12) . . n
F8X C2X F3X 34.2(10) . . n
F9X C2X F3X 35.2(16) . . n
F6X C2X F3X 79.4(12) . . n
F4X C2X F3X 74.8(11) . . n
F1X C2X F3X 103.7(10) . . n
F2X C2X F3X 105.9(10) . . n
F5X C2X F3X 128.7(14) . . n
F8X C2X F7X 95.5(13) . . n
F9X C2X F7X 134.0(10) . . n
F6X C2X F7X 113.0(12) . . n
F4X C2X F7X 56.4(11) . . n
F1X C2X F7X 26.4(6) . . n
F2X C2X F7X 90.5(11) . . n
F5X C2X F7X 65.0(17) . . n
F3X C2X F7X 126.0(9) . . n
F8X C2X C1X 113.4(7) . . n
F9X C2X C1X 114.5(8) . . n
F6X C2X C1X 115.3(6) . . n
F4X C2X C1X 114.0(6) . . n
F1X C2X C1X 112.9(5) . . n
F2X C2X C1X 113.1(5) . . n
F5X C2X C1X 111.4(7) . . n
F3X C2X C1X 108.3(5) . . n
F7X C2X C1X 111.5(5) . . n
C1V O1V Gd1 97.8(3) . . n
C1V O2V Gd1 87.7(3) . . n
O2V C1V O1V 122.1(4) . . n
O2V C1V C2V 119.3(5) . . n
O1V C1V C2V 118.6(4) . . n
O2V C1V Gd1 67.0(3) . . n
O1V C1V Gd1 56.6(2) . . n
C2V C1V Gd1 164.7(3) . . n
F5V C2V F8V 132.8(11) . . n
F5V C2V F6V 81.7(17) . . n
F8V C2V F6V 78.4(16) . . n
F5V C2V F7V 74.1(17) . . n
F8V C2V F7V 87.5(17) . . n
F6V C2V F7V 130.7(12) . . n
F5V C2V F2V 114.7(12) . . n
F8V C2V F2V 42.3(11) . . n
F6V C2V F2V 37.8(11) . . n
F7V C2V F2V 121.5(12) . . n
F5V C2V F1V 39.5(10) . . n
F8V C2V F1V 118.2(12) . . n
F6V C2V F1V 115.5(12) . . n
F7V C2V F1V 36.0(11) . . n
F2V C2V F1V 134.3(8) . . n
F5V C2V F3V 120.4(12) . . n
F8V C2V F3V 40.1(10) . . n
F6V C2V F3V 114.9(14) . . n
F7V C2V F3V 51.2(14) . . n
F2V C2V F3V 81.9(10) . . n
F1V C2V F3V 86.7(9) . . n
F5V C2V F4V 45.1(11) . . n
F8V C2V F4V 115.7(13) . . n
F6V C2V F4V 40.2(12) . . n
F7V C2V F4V 115.3(14) . . n
F2V C2V F4V 77.8(10) . . n
F1V C2V F4V 84.1(9) . . n
F3V C2V F4V 140.8(8) . . n
F5V C2V C1V 113.8(7) . . n
F8V C2V C1V 113.4(7) . . n
F6V C2V C1V 114.3(8) . . n
F7V C2V C1V 114.7(8) . . n
F2V C2V C1V 112.6(6) . . n
F1V C2V C1V 112.9(5) . . n
F3V C2V C1V 109.6(6) . . n
F4V C2V C1V 109.1(6) . . n
C1U O1U Gd1 138.3(3) . . n
O2U C1U O1U 125.2(4) . . n
O2U C1U C2U 120.0(4) . . n
O1U C1U C2U 114.9(4) . . n
F1U C2U F4U 129.4(12) . . n
F1U C2U F3U 127.2(10) . . n
F4U C2U F3U 37.0(14) . . n
F1U C2U F8U 44.4(16) . . n
F4U C2U F8U 101(2) . . n
F3U C2U F8U 126.9(14) . . n
F1U C2U F9U 62(2) . . n
F4U C2U F9U 115(2) . . n
F3U C2U F9U 81(2) . . n
F8U C2U F9U 105(3) . . n
F1U C2U F2U 107.0(15) . . n
F4U C2U F2U 37.9(14) . . n
F3U C2U F2U 74.3(14) . . n
F8U C2U F2U 66.6(19) . . n
F9U C2U F2U 137.8(13) . . n
F1U C2U F7U 29.6(9) . . n
F4U C2U F7U 136.5(11) . . n
F3U C2U F7U 112.7(13) . . n
F8U C2U F7U 73.9(18) . . n
F9U C2U F7U 35(2) . . n
F2U C2U F7U 132.2(12) . . n
F1U C2U F5U 79.9(15) . . n
F4U C2U F5U 68.7(18) . . n
F3U C2U F5U 103.2(15) . . n
F8U C2U F5U 36.3(14) . . n
F9U C2U F5U 133.3(18) . . n
F2U C2U F5U 31.5(10) . . n
F7U C2U F5U 108.8(15) . . n
F1U C2U F6U 107.8(13) . . n
F4U C2U F6U 68.8(17) . . n
F3U C2U F6U 32.1(9) . . n
F8U C2U F6U 134.7(11) . . n
F9U C2U F6U 51(2) . . n
F2U C2U F6U 104.7(14) . . n
F7U C2U F6U 84.7(13) . . n
F5U C2U F6U 129.3(12) . . n
F1U C2U C1U 115.1(7) . . n
F4U C2U C1U 112.3(7) . . n
F3U C2U C1U 113.2(6) . . n
F8U C2U C1U 113.1(8) . . n
F9U C2U C1U 111.0(9) . . n
F2U C2U C1U 110.2(6) . . n
F7U C2U C1U 109.2(6) . . n
F5U C2U C1U 109.4(6) . . n
F6U C2U C1U 111.5(6) . . n
Gd1 O1W H1WA 114(6) . . n
Gd1 O1W H1WB 136(5) . . n
H1WA O1W H1WB 110(7) . . n

loop_
_geom_bond_atom_site_label_1
_geom_bond_atom_site_label_2
_geom_bond_distance
_geom_bond_site_symmetry_2
_geom_bond_publ_flag
Gd1 O1X 2.319(3) . y
Gd1 O1U 2.358(4) . y
Gd1 O1W 2.414(4) . y
Gd1 O1V 2.439(4) . y
Gd1 N1A 2.535(4) . y
Gd1 N2B 2.580(4) . y
Gd1 N1B 2.613(4) . y
Gd1 N2A 2.622(4) . y
Gd1 O2V 2.666(5) . y
Gd1 C1V 2.894(4) . y
N1A C1A 1.329(6) . n
N1A C12A 1.357(6) . n
N2A C10A 1.330(7) . n
N2A C11A 1.361(6) . n
C1A C2A 1.393(7) . n
C1A H1AA 0.9300 . n
C2A C3A 1.356(9) . n
C2A H2AA 0.9300 . n
C3A C4A 1.399(9) . n
C3A H3AA 0.9300 . n
C4A C12A 1.410(7) . n
C4A C5A 1.433(9) . n
C5A C6A 1.326(10) . n
C5A H5AA 0.9300 . n
C6A C7A 1.438(9) . n
C6A H6AA 0.9300 . n
C7A C8A 1.391(9) . n
C7A C11A 1.405(7) . n
C8A C9A 1.362(10) . n
C8A H8AA 0.9300 . n
C9A C10A 1.384(8) . n
C9A H9AA 0.9300 . n
C10A H10A 0.9300 . n
C11A C12A 1.434(7) . n
N1B C1B 1.318(7) . n
N1B C12B 1.363(7) . n
N2B C10B 1.329(7) . n
N2B C11B 1.372(6) . n
C1B C2B 1.404(9) . n
C1B H1BA 0.9300 . n
C2B C3B 1.347(11) . n
C2B H2BA 0.9300 . n
C3B C4B 1.392(10) . n
C3B H3BA 0.9300 . n
C4B C12B 1.407(7) . n
C4B C5B 1.424(10) . n
C5B C6B 1.331(11) . n
C5B H5BA 0.9300 . n
C6B C7B 1.440(9) . n
C6B H6BA 0.9300 . n
C7B C8B 1.381(10) . n
C7B C11B 1.402(7) . n
C8B C9B 1.361(10) . n
C8B H8BA 0.9300 . n
C9B C10B 1.380(8) . n
C9B H9BA 0.9300 . n
C10B H10B 0.9300 . n
C11B C12B 1.431(8) . n
O1X C1X 1.259(6) . y
O2X C1X 1.236(6) . y
C1X C2X 1.489(6) . y
C2X F8X 1.304(9) . n
C2X F9X 1.305(9) . n
C2X F6X 1.306(8) . n
C2X F4X 1.314(8) . n
C2X F1X 1.328(7) . n
C2X F2X 1.332(7) . n
C2X F5X 1.340(9) . n
C2X F3X 1.351(7) . n
C2X F7X 1.356(7) . n
O1V C1V 1.262(6) . y
O2V C1V 1.238(6) . y
C1V C2V 1.486(7) . y
C2V F5V 1.294(9) . n
C2V F8V 1.298(9) . n
C2V F6V 1.303(9) . n
C2V F7V 1.307(9) . n
C2V F2V 1.324(8) . n
C2V F1V 1.325(7) . n
C2V F3V 1.358(8) . n
C2V F4V 1.368(8) . n
O1U C1U 1.277(6) . y
O2U C1U 1.236(7) . y
C1U C2U 1.497(7) . y
C2U F1U 1.295(8) . n
C2U F4U 1.310(9) . n
C2U F3U 1.313(8) . n
C2U F8U 1.314(9) . n
C2U F9U 1.324(10) . n
C2U F2U 1.328(8) . n
C2U F7U 1.336(8) . n
C2U F5U 1.349(8) . n
C2U F6U 1.351(8) . n
O1W H1WA 0.77(8) . n
O1W H1WB 0.75(7) . n
